data_4078044
loop_
_publ_author_name
'Roa, Ari\'an E.'
'Salazar, Ver\'onica'
'L\'opez-Serrano, Joaqu\?\'in'
'O\~nate, Enrique'
'Alvarado-Rodr\?\'iguez, Jos\'e G.'
'Paneque, Margarita'
'Poveda, Manuel L.'

_publ_section_title
;
 Coupling of Aromatic Aldehydes with CO2Me-Substituted TpMe2Ir(III)
 Metallacyclopentadienes
;
_journal_issue 8
_journal_name_full Organometallics
_journal_page_first 3185
_journal_paper_doi 10.1021/om3000554
_journal_volume 31
_journal_year 2012
_chemical_formula_sum 'C35 H42 B Ir N6 O10'
_chemical_formula_weight 909.76
_chemical_name_systematic
;

 ?

;
_space_group_IT_number 14
_symmetry_cell_setting monoclinic
_symmetry_space_group_name_Hall '-P 2ybc'
_symmetry_space_group_name_H-M 'P 1 21/c 1'
_atom_sites_solution_hydrogens geom
_atom_sites_solution_primary heavy
_atom_sites_solution_secondary difmap
_audit_creation_method SHELXL-97
_cell_angle_alpha 90.00
_cell_angle_beta 100.479(3)
_cell_angle_gamma 90.00
_cell_formula_units_Z 4
_cell_length_a 10.0506(12)
_cell_length_b 18.310(2)
_cell_length_c 22.032(3)
_cell_measurement_reflns_used 3175
_cell_measurement_temperature 295(2)
_cell_measurement_theta_max 20.06
_cell_measurement_theta_min 2.22
_cell_volume 3986.8(8)
_computing_cell_refinement 'Bruker SMART'
_computing_data_collection 'Bruker SMART'
_computing_data_reduction 'Bruker SAINT'
_computing_molecular_graphics 'Bruker SHELXTL'
_computing_publication_material 'Bruker SHELXTL'
_computing_structure_refinement 'SHELXL-97 (Sheldrick, 1997)'
_computing_structure_solution 'SHELXS-97 (Sheldrick, 1990)'
_diffrn_ambient_temperature 295(2)
_diffrn_measured_fraction_theta_full 0.992
_diffrn_measured_fraction_theta_max 0.992
_diffrn_measurement_device_type 'CCD area detector'
_diffrn_measurement_method 'phi and omega scans'
_diffrn_radiation_monochromator graphite
_diffrn_radiation_source 'fine-focus sealed tube'
_diffrn_radiation_type MoK\a
_diffrn_radiation_wavelength 0.71073
_diffrn_reflns_av_R_equivalents 0.0820
_diffrn_reflns_av_sigmaI/netI 0.0882
_diffrn_reflns_limit_h_max 9
_diffrn_reflns_limit_h_min -12
_diffrn_reflns_limit_k_max 22
_diffrn_reflns_limit_k_min -21
_diffrn_reflns_limit_l_max 24
_diffrn_reflns_limit_l_min -27
_diffrn_reflns_number 26177
_diffrn_reflns_theta_full 26.11
_diffrn_reflns_theta_max 26.11
_diffrn_reflns_theta_min 1.46
_exptl_absorpt_coefficient_mu 3.409
_exptl_absorpt_correction_T_max 0.7721
_exptl_absorpt_correction_T_min 0.3425
_exptl_absorpt_correction_type multi-scan
_exptl_absorpt_process_details 'SADABS-2004/1 (Bruker,2004)'
_exptl_crystal_density_diffrn 1.516
_exptl_crystal_density_method 'not measured'
_exptl_crystal_description Prism
_exptl_crystal_F_000 1824
_exptl_crystal_size_max 0.40
_exptl_crystal_size_mid 0.23
_exptl_crystal_size_min 0.08
_refine_diff_density_max 1.634
_refine_diff_density_min -1.016
_refine_diff_density_rms 0.290
_refine_ls_extinction_method none
_refine_ls_goodness_of_fit_ref 1.045
_refine_ls_hydrogen_treatment constr
_refine_ls_matrix_type full
_refine_ls_number_parameters 489
_refine_ls_number_reflns 7863
_refine_ls_number_restraints 0
_refine_ls_restrained_S_all 1.045
_refine_ls_R_factor_all 0.0975
_refine_ls_R_factor_gt 0.0513
_refine_ls_shift/su_max 0.000
_refine_ls_shift/su_mean 0.000
_refine_ls_structure_factor_coef Fsqd
_refine_ls_weighting_details 'calc w=1/[\s^2^(Fo^2^)+(0.0667P)^2^+0.1049P] where P=(Fo^2^+2Fc^2^)/3'
_refine_ls_weighting_scheme calc
_refine_ls_wR_factor_gt 0.1142
_refine_ls_wR_factor_ref 0.1411
_reflns_number_gt 5047
_reflns_number_total 7863
_reflns_threshold_expression >2sigma(I)
_cod_data_source_file om3000554_si_002.cif
_cod_data_source_block 3b_spv2
_cod_depositor_comments
;
The following automatic conversions were performed:

'_symmetry_cell_setting' value 'Monoclinic' changed to 'monoclinic'
according to /home/saulius/struct/CIF-dictionaries/cif_core.dic
dictionary named 'cif_core.dic' version 2.4.1 from 2010-06-29.

Automatic conversion script
Id: cif_fix_values 1715 2011-07-08 13:25:40Z adriana 
;
_cod_original_cell_volume 3986.9(9)
_cod_original_sg_symbol_H-M P2(1)/c
_cod_database_code 4078044

loop_
_symmetry_equiv_pos_as_xyz
'x, y, z'
'-x, y+1/2, -z+1/2'
'-x, -y, -z'
'x, -y-1/2, z-1/2'

loop_
_atom_site_label
_atom_site_type_symbol
_atom_site_fract_x
_atom_site_fract_y
_atom_site_fract_z
_atom_site_U_iso_or_equiv
_atom_site_adp_type
_atom_site_occupancy
_atom_site_symmetry_multiplicity
_atom_site_calc_flag
_atom_site_refinement_flags
Ir1 Ir 0.19345(3) 0.203453(16) 0.759209(16) 0.03724(12) Uani 1 1 d .
N1 N 0.3044(7) 0.2679(4) 0.8250(3) 0.0461(18) Uani 1 1 d .
N2 N 0.3835(7) 0.2352(4) 0.8742(4) 0.0526(19) Uani 1 1 d .
N3 N 0.3676(7) 0.1342(4) 0.7634(3) 0.0443(17) Uani 1 1 d .
N4 N 0.4379(7) 0.1185(4) 0.8216(3) 0.0484(18) Uani 1 1 d .
N5 N 0.1480(7) 0.1313(4) 0.8294(3) 0.0443(17) Uani 1 1 d .
N6 N 0.2471(7) 0.1196(4) 0.8801(3) 0.0491(18) Uani 1 1 d .
B1 B 0.3900(10) 0.1514(6) 0.8778(5) 0.056(3) Uani 1 1 d .
H1 H 0.4527 0.1369 0.9152 0.067 Uiso 1 1 calc R
O1 O 0.0947(6) 0.1277(3) 0.6968(3) 0.0440(14) Uani 1 1 d .
O2 O -0.2242(9) -0.0829(4) 0.4936(4) 0.097(3) Uani 1 1 d .
O3 O -0.0112(7) 0.2876(4) 0.8553(3) 0.0678(19) Uani 1 1 d .
O4 O -0.1842(6) 0.2548(4) 0.7817(3) 0.0669(19) Uani 1 1 d .
O5 O -0.1844(7) 0.3653(4) 0.6324(4) 0.074(2) Uani 1 1 d .
O6 O -0.1414(7) 0.3975(4) 0.7319(4) 0.074(2) Uani 1 1 d .
O7 O 0.1101(7) 0.4051(4) 0.5920(3) 0.070(2) Uani 1 1 d .
O8 O 0.0140(7) 0.2985(4) 0.5558(3) 0.0682(19) Uani 1 1 d .
O9 O 0.3239(7) 0.2831(4) 0.5980(3) 0.0666(19) Uani 1 1 d .
O10 O 0.4500(7) 0.2648(5) 0.6900(4) 0.085(2) Uani 1 1 d .
C1 C 0.3226(10) 0.3413(5) 0.8331(5) 0.060(3) Uani 1 1 d .
C2 C 0.4132(11) 0.3525(7) 0.8879(6) 0.077(3) Uani 1 1 d .
H2 H 0.4432 0.3975 0.9048 0.093 Uiso 1 1 calc R
C3 C 0.4498(10) 0.2864(7) 0.9123(5) 0.069(3) Uani 1 1 d .
C4 C 0.2522(12) 0.3975(5) 0.7902(6) 0.085(4) Uani 1 1 d .
H4A H 0.2898 0.3981 0.7531 0.127 Uiso 1 1 calc R
H4B H 0.2638 0.4446 0.8096 0.127 Uiso 1 1 calc R
H4C H 0.1575 0.3861 0.7801 0.127 Uiso 1 1 calc R
C5 C 0.5407(13) 0.2696(8) 0.9724(6) 0.110(5) Uani 1 1 d .
H5A H 0.5688 0.3144 0.9936 0.165 Uiso 1 1 calc R
H5B H 0.6188 0.2435 0.9647 0.165 Uiso 1 1 calc R
H5C H 0.4928 0.2402 0.9974 0.165 Uiso 1 1 calc R
C6 C 0.4226(9) 0.0938(5) 0.7234(5) 0.051(2) Uani 1 1 d .
C7 C 0.5300(9) 0.0536(5) 0.7557(5) 0.064(3) Uani 1 1 d .
H7 H 0.5865 0.0223 0.7389 0.077 Uiso 1 1 calc R
C8 C 0.5363(9) 0.0689(5) 0.8170(5) 0.060(3) Uani 1 1 d .
C9 C 0.3729(11) 0.0934(6) 0.6553(5) 0.070(3) Uani 1 1 d .
H9A H 0.3165 0.0514 0.6443 0.105 Uiso 1 1 calc R
H9B H 0.4486 0.0915 0.6344 0.105 Uiso 1 1 calc R
H9C H 0.3215 0.1369 0.6435 0.105 Uiso 1 1 calc R
C10 C 0.6273(11) 0.0375(7) 0.8731(5) 0.092(4) Uani 1 1 d .
H10A H 0.6787 0.0761 0.8957 0.138 Uiso 1 1 calc R
H10B H 0.6879 0.0026 0.8602 0.138 Uiso 1 1 calc R
H10C H 0.5732 0.0138 0.8989 0.138 Uiso 1 1 calc R
C11 C 0.0432(9) 0.0896(5) 0.8351(5) 0.048(2) Uani 1 1 d .
C12 C 0.0779(11) 0.0496(5) 0.8899(5) 0.063(3) Uani 1 1 d .
H12 H 0.0231 0.0161 0.9054 0.075 Uiso 1 1 calc R
C13 C 0.2069(11) 0.0686(6) 0.9164(5) 0.061(3) Uani 1 1 d .
C14 C -0.0862(10) 0.0828(6) 0.7871(5) 0.071(3) Uani 1 1 d .
H14A H -0.1123 0.1301 0.7703 0.106 Uiso 1 1 calc R
H14B H -0.1570 0.0632 0.8063 0.106 Uiso 1 1 calc R
H14C H -0.0707 0.0507 0.7546 0.106 Uiso 1 1 calc R
C15 C 0.2911(12) 0.0427(7) 0.9751(6) 0.103(5) Uani 1 1 d .
H15A H 0.3751 0.0236 0.9669 0.155 Uiso 1 1 calc R
H15B H 0.2436 0.0050 0.9927 0.155 Uiso 1 1 calc R
H15C H 0.3091 0.0827 1.0035 0.155 Uiso 1 1 calc R
C16 C 0.0070(9) 0.1371(5) 0.6504(4) 0.049(2) Uani 1 1 d .
H16 H -0.0225 0.1845 0.6405 0.059 Uiso 1 1 calc R
C17 C -0.0519(9) 0.0786(5) 0.6109(4) 0.051(2) Uani 1 1 d .
C18 C -0.0110(10) 0.0067(5) 0.6222(4) 0.058(3) Uani 1 1 d .
H18 H 0.0552 -0.0040 0.6563 0.070 Uiso 1 1 calc R
C19 C -0.0659(11) -0.0484(5) 0.5842(5) 0.064(3) Uani 1 1 d .
H19 H -0.0377 -0.0963 0.5924 0.076 Uiso 1 1 calc R
C20 C -0.1637(11) -0.0325(6) 0.5332(5) 0.067(3) Uani 1 1 d .
C21 C -0.2057(13) 0.0378(6) 0.5220(6) 0.094(4) Uani 1 1 d .
H21 H -0.2726 0.0482 0.4880 0.112 Uiso 1 1 calc R
C22 C -0.1507(11) 0.0932(6) 0.5599(5) 0.079(4) Uani 1 1 d .
H22 H -0.1797 0.1410 0.5514 0.095 Uiso 1 1 calc R
C23 C -0.1803(14) -0.1559(7) 0.5022(6) 0.101(4) Uani 1 1 d .
H23A H -0.0866 -0.1590 0.4988 0.151 Uiso 1 1 calc R
H23B H -0.2331 -0.1862 0.4713 0.151 Uiso 1 1 calc R
H23C H -0.1914 -0.1722 0.5424 0.151 Uiso 1 1 calc R
C24 C 0.0271(8) 0.2678(4) 0.7526(4) 0.0381(19) Uani 1 1 d .
C25 C -0.0025(8) 0.3076(4) 0.7004(4) 0.044(2) Uani 1 1 d .
C26 C 0.1024(9) 0.3041(4) 0.6611(4) 0.043(2) Uani 1 1 d .
C27 C 0.2140(8) 0.2658(4) 0.6852(4) 0.042(2) Uani 1 1 d .
C28 C -0.0549(9) 0.2710(5) 0.8030(5) 0.048(2) Uani 1 1 d .
C29 C -0.2755(12) 0.2606(8) 0.8272(6) 0.103(5) Uani 1 1 d .
H29A H -0.2332 0.2385 0.8654 0.155 Uiso 1 1 calc R
H29B H -0.3590 0.2359 0.8116 0.155 Uiso 1 1 calc R
H29C H -0.2933 0.3111 0.8341 0.155 Uiso 1 1 calc R
C30 C -0.1198(9) 0.3583(5) 0.6826(5) 0.051(2) Uani 1 1 d .
C31 C -0.2581(12) 0.4457(6) 0.7225(6) 0.094(4) Uani 1 1 d .
H31A H -0.2967 0.4475 0.6794 0.141 Uiso 1 1 calc R
H31B H -0.2305 0.4938 0.7368 0.141 Uiso 1 1 calc R
H31C H -0.3242 0.4275 0.7451 0.141 Uiso 1 1 calc R
C32 C 0.0798(9) 0.3419(5) 0.5998(5) 0.051(2) Uani 1 1 d .
C33 C -0.0207(16) 0.3288(8) 0.4964(6) 0.120(5) Uani 1 1 d .
H33A H 0.0598 0.3365 0.4796 0.180 Uiso 1 1 calc R
H33B H -0.0659 0.3746 0.4988 0.180 Uiso 1 1 calc R
H33C H -0.0798 0.2960 0.4702 0.180 Uiso 1 1 calc R
C34 C 0.3309(9) 0.2716(5) 0.6526(5) 0.053(2) Uani 1 1 d .
C35 C 0.5641(11) 0.2638(10) 0.6575(6) 0.129(6) Uani 1 1 d .
H35A H 0.5587 0.2211 0.6319 0.194 Uiso 1 1 calc R
H35B H 0.6472 0.2629 0.6870 0.194 Uiso 1 1 calc R
H35C H 0.5616 0.3067 0.6323 0.194 Uiso 1 1 calc R

loop_
_atom_site_aniso_label
_atom_site_aniso_U_11
_atom_site_aniso_U_22
_atom_site_aniso_U_33
_atom_site_aniso_U_23
_atom_site_aniso_U_13
_atom_site_aniso_U_12
Ir1 0.03362(18) 0.03786(18) 0.0394(2) 0.00068(17) 0.00450(12) -0.00287(15)
N1 0.043(4) 0.054(4) 0.042(5) 0.006(4) 0.012(3) -0.005(3)
N2 0.042(4) 0.065(5) 0.049(5) -0.004(4) 0.005(4) -0.004(4)
N3 0.044(4) 0.054(4) 0.037(5) 0.005(4) 0.013(3) 0.004(3)
N4 0.039(4) 0.060(5) 0.046(5) 0.008(4) 0.007(3) 0.008(3)
N5 0.039(4) 0.047(4) 0.045(5) 0.013(3) 0.005(3) 0.000(3)
N6 0.046(4) 0.057(5) 0.046(5) 0.010(4) 0.013(4) -0.002(3)
B1 0.041(6) 0.082(8) 0.039(7) 0.009(6) -0.008(5) -0.007(5)
O1 0.048(4) 0.042(3) 0.041(4) 0.000(3) 0.005(3) -0.003(3)
O2 0.138(8) 0.065(5) 0.071(6) -0.014(4) -0.026(5) -0.013(5)
O3 0.066(5) 0.087(5) 0.050(5) -0.009(4) 0.009(4) -0.002(4)
O4 0.046(4) 0.096(5) 0.062(5) -0.008(4) 0.019(3) -0.010(4)
O5 0.057(5) 0.099(6) 0.068(5) 0.019(4) 0.013(4) 0.025(4)
O6 0.082(5) 0.056(4) 0.083(6) -0.009(4) 0.015(4) 0.026(4)
O7 0.080(5) 0.056(4) 0.081(6) 0.014(4) 0.034(4) 0.003(3)
O8 0.077(5) 0.079(5) 0.043(4) 0.014(4) -0.001(3) -0.002(4)
O9 0.068(5) 0.084(5) 0.053(5) 0.006(4) 0.024(4) 0.001(4)
O10 0.043(4) 0.149(7) 0.064(5) 0.023(5) 0.009(4) -0.023(4)
C1 0.069(7) 0.046(6) 0.066(8) 0.000(5) 0.019(6) -0.023(5)
C2 0.074(8) 0.074(8) 0.079(9) -0.020(7) 0.001(6) -0.034(6)
C3 0.051(6) 0.099(9) 0.052(7) -0.022(7) -0.002(5) -0.015(6)
C4 0.124(10) 0.037(5) 0.106(10) 0.007(6) 0.054(8) -0.024(6)
C5 0.090(10) 0.136(12) 0.087(11) -0.011(9) -0.030(8) -0.011(9)
C6 0.048(5) 0.054(5) 0.054(6) 0.006(5) 0.020(5) 0.009(4)
C7 0.054(7) 0.074(7) 0.066(8) 0.006(6) 0.017(5) 0.023(5)
C8 0.038(5) 0.072(7) 0.068(8) 0.021(6) 0.007(5) 0.009(5)
C9 0.075(8) 0.074(7) 0.060(8) -0.008(6) 0.013(6) 0.014(6)
C10 0.058(7) 0.138(11) 0.080(9) 0.047(8) 0.010(6) 0.035(7)
C11 0.047(5) 0.046(5) 0.056(7) -0.004(5) 0.018(5) -0.005(4)
C12 0.081(8) 0.048(6) 0.069(8) 0.010(5) 0.040(6) 0.003(5)
C13 0.066(7) 0.073(7) 0.050(7) 0.017(5) 0.023(5) 0.017(5)
C14 0.058(7) 0.078(7) 0.078(8) -0.002(6) 0.016(6) -0.034(5)
C15 0.089(9) 0.151(12) 0.073(9) 0.057(9) 0.019(7) 0.021(8)
C16 0.047(6) 0.046(5) 0.053(6) 0.000(5) 0.003(5) 0.003(4)
C17 0.054(6) 0.048(5) 0.048(6) -0.002(4) 0.003(4) 0.000(4)
C18 0.063(6) 0.059(6) 0.046(6) -0.001(5) -0.009(5) 0.005(5)
C19 0.088(8) 0.040(5) 0.057(7) -0.010(5) -0.001(6) -0.005(5)
C20 0.096(8) 0.057(6) 0.044(7) -0.015(5) -0.004(6) -0.017(6)
C21 0.105(10) 0.073(8) 0.077(9) -0.008(7) -0.052(7) 0.007(7)
C22 0.080(8) 0.060(7) 0.078(8) -0.011(6) -0.036(6) 0.009(6)
C23 0.140(13) 0.085(10) 0.076(10) -0.020(7) 0.018(8) -0.022(8)
C24 0.035(5) 0.037(4) 0.042(5) -0.005(4) 0.006(4) -0.006(3)
C25 0.041(5) 0.039(5) 0.055(6) 0.005(4) 0.012(4) 0.001(4)
C26 0.054(5) 0.040(5) 0.038(5) 0.001(4) 0.015(4) -0.007(4)
C27 0.037(5) 0.043(4) 0.044(6) 0.007(4) 0.004(4) -0.007(4)
C28 0.053(6) 0.040(5) 0.052(7) -0.001(4) 0.010(5) -0.006(4)
C29 0.065(8) 0.158(12) 0.098(11) 0.009(10) 0.045(8) 0.005(8)
C30 0.036(5) 0.050(5) 0.067(8) 0.015(5) 0.010(5) -0.001(4)
C31 0.090(9) 0.078(8) 0.118(12) -0.006(8) 0.032(8) 0.040(7)
C32 0.053(6) 0.051(6) 0.054(7) 0.018(5) 0.018(5) 0.004(4)
C33 0.171(15) 0.123(11) 0.054(9) 0.022(8) -0.013(9) -0.013(11)
C34 0.044(6) 0.051(5) 0.064(8) 0.003(5) 0.009(5) -0.002(4)
C35 0.041(7) 0.254(18) 0.097(11) 0.015(12) 0.026(7) -0.030(9)

loop_
_atom_type_symbol
_atom_type_description
_atom_type_scat_dispersion_real
_atom_type_scat_dispersion_imag
_atom_type_scat_source
C C 0.0033 0.0016 'International Tables Vol C Tables 4.2.6.8 and 6.1.1.4'
H H 0.0000 0.0000 'International Tables Vol C Tables 4.2.6.8 and 6.1.1.4'
B B 0.0013 0.0007 'International Tables Vol C Tables 4.2.6.8 and 6.1.1.4'
N N 0.0061 0.0033 'International Tables Vol C Tables 4.2.6.8 and 6.1.1.4'
O O 0.0106 0.0060 'International Tables Vol C Tables 4.2.6.8 and 6.1.1.4'
Ir Ir -1.4442 7.9887 'International Tables Vol C Tables 4.2.6.8 and 6.1.1.4'

loop_
_geom_angle_atom_site_label_1
_geom_angle_atom_site_label_2
_geom_angle_atom_site_label_3
_geom_angle
C24 Ir1 C27 79.5(3)
C24 Ir1 N1 93.0(3)
C27 Ir1 N1 97.1(3)
C24 Ir1 O1 93.0(3)
C27 Ir1 O1 87.2(3)
N1 Ir1 O1 173.2(3)
C24 Ir1 N5 97.4(3)
C27 Ir1 N5 172.2(3)
N1 Ir1 N5 90.3(3)
O1 Ir1 N5 85.8(3)
C24 Ir1 N3 178.2(3)
C27 Ir1 N3 99.5(3)
N1 Ir1 N3 88.6(3)
O1 Ir1 N3 85.5(2)
N5 Ir1 N3 83.4(2)
N2 N1 C1 106.6(8)
N2 N1 Ir1 118.4(6)
C1 N1 Ir1 135.0(7)
C3 N2 N1 109.9(8)
C3 N2 B1 130.5(9)
N1 N2 B1 119.5(8)
C6 N3 N4 107.1(7)
C6 N3 Ir1 136.5(6)
N4 N3 Ir1 116.0(5)
C8 N4 N3 109.1(7)
C8 N4 B1 131.5(8)
N3 N4 B1 119.2(7)
C11 N5 N6 107.7(7)
C11 N5 Ir1 134.5(6)
N6 N5 Ir1 117.7(5)
C13 N6 N5 110.1(7)
C13 N6 B1 131.3(8)
N5 N6 B1 116.8(7)
N4 B1 N2 111.6(8)
N4 B1 N6 107.9(8)
N2 B1 N6 110.1(8)
C16 O1 Ir1 129.7(6)
C20 O2 C23 118.2(10)
C28 O4 C29 115.5(9)
C30 O6 C31 116.9(8)
C32 O8 C33 116.6(9)
C34 O10 C35 113.4(9)
N1 C1 C2 108.0(9)
N1 C1 C4 124.2(9)
C2 C1 C4 127.7(10)
C3 C2 C1 107.6(9)
C2 C3 N2 107.9(10)
C2 C3 C5 127.9(11)
N2 C3 C5 124.1(11)
N3 C6 C7 109.2(9)
N3 C6 C9 124.0(8)
C7 C6 C9 126.7(9)
C8 C7 C6 106.8(8)
N4 C8 C7 107.8(8)
N4 C8 C10 122.3(10)
C7 C8 C10 129.9(10)
N5 C11 C12 107.8(9)
N5 C11 C14 125.0(9)
C12 C11 C14 127.0(8)
C13 C12 C11 107.7(8)
N6 C13 C12 106.7(9)
N6 C13 C15 123.7(10)
C12 C13 C15 129.5(10)
O1 C16 C17 123.4(8)
C22 C17 C18 118.3(9)
C22 C17 C16 120.1(9)
C18 C17 C16 121.5(9)
C19 C18 C17 121.3(9)
C18 C19 C20 119.5(9)
O2 C20 C21 116.4(10)
O2 C20 C19 123.8(10)
C21 C20 C19 119.8(9)
C20 C21 C22 120.9(10)
C21 C22 C17 120.2(10)
C25 C24 C28 123.0(8)
C25 C24 Ir1 115.2(6)
C28 C24 Ir1 121.7(6)
C24 C25 C26 113.9(7)
C24 C25 C30 126.9(8)
C26 C25 C30 119.0(8)
C27 C26 C25 114.9(8)
C27 C26 C32 125.1(8)
C25 C26 C32 119.9(8)
C26 C27 C34 116.5(8)
C26 C27 Ir1 114.2(6)
C34 C27 Ir1 129.2(6)
O3 C28 O4 124.0(9)
O3 C28 C24 124.7(9)
O4 C28 C24 111.3(8)
O5 C30 O6 123.5(9)
O5 C30 C25 125.8(10)
O6 C30 C25 110.7(9)
O7 C32 O8 124.6(9)
O7 C32 C26 124.5(10)
O8 C32 C26 110.8(7)
O9 C34 O10 121.0(9)
O9 C34 C27 125.7(9)
O10 C34 C27 113.3(9)

loop_
_geom_bond_atom_site_label_1
_geom_bond_atom_site_label_2
_geom_bond_distance
Ir1 C24 2.029(8)
Ir1 C27 2.032(8)
Ir1 N1 2.037(8)
Ir1 O1 2.074(6)
Ir1 N5 2.144(7)
Ir1 N3 2.150(7)
N1 N2 1.362(10)
N1 C1 1.363(11)
N2 C3 1.350(12)
N2 B1 1.537(14)
N3 C6 1.343(10)
N3 N4 1.377(10)
N4 C8 1.361(11)
N4 B1 1.530(13)
N5 C11 1.326(10)
N5 N6 1.373(10)
N6 C13 1.339(11)
N6 B1 1.559(12)
O1 C16 1.235(10)
O2 C20 1.338(11)
O2 C23 1.409(14)
O3 C28 1.196(11)
O4 C28 1.332(11)
O4 C29 1.480(11)
O5 C30 1.183(11)
O6 C30 1.352(12)
O6 C31 1.451(11)
O7 C32 1.217(10)
O8 C32 1.332(12)
O8 C33 1.407(13)
O9 C34 1.211(11)
O10 C34 1.329(12)
O10 C35 1.459(12)
C1 C2 1.391(15)
C1 C4 1.486(15)
C2 C3 1.349(15)
C3 C5 1.497(16)
C6 C7 1.391(12)
C6 C9 1.492(13)
C7 C8 1.369(13)
C8 C10 1.510(14)
C11 C12 1.400(13)
C11 C14 1.524(13)
C12 C13 1.367(14)
C13 C15 1.488(14)
C16 C17 1.438(12)
C17 C22 1.384(13)
C17 C18 1.387(12)
C18 C19 1.362(12)
C19 C20 1.382(13)
C20 C21 1.364(14)
C21 C22 1.366(14)
C24 C25 1.348(12)
C24 C28 1.501(12)
C25 C26 1.482(11)
C25 C30 1.495(11)
C26 C27 1.347(12)
C26 C32 1.497(12)
C27 C34 1.488(12)

loop_
_geom_torsion_atom_site_label_1
_geom_torsion_atom_site_label_2
_geom_torsion_atom_site_label_3
_geom_torsion_atom_site_label_4
_geom_torsion
C24 Ir1 N1 N2 137.1(6)
C27 Ir1 N1 N2 -143.1(6)
O1 Ir1 N1 N2 -15(2)
N5 Ir1 N1 N2 39.7(6)
N3 Ir1 N1 N2 -43.7(6)
C24 Ir1 N1 C1 -43.7(9)
C27 Ir1 N1 C1 36.1(9)
O1 Ir1 N1 C1 164.5(17)
N5 Ir1 N1 C1 -141.2(8)
N3 Ir1 N1 C1 135.5(8)
C1 N1 N2 C3 0.1(10)
Ir1 N1 N2 C3 179.5(6)
C1 N1 N2 B1 -177.7(7)
Ir1 N1 N2 B1 1.7(10)
C24 Ir1 N3 C6 8(9)
C27 Ir1 N3 C6 -48.4(9)
N1 Ir1 N3 C6 -145.3(8)
O1 Ir1 N3 C6 38.0(8)
N5 Ir1 N3 C6 124.3(8)
C24 Ir1 N3 N4 -163(9)
C27 Ir1 N3 N4 140.3(6)
N1 Ir1 N3 N4 43.4(6)
O1 Ir1 N3 N4 -133.3(6)
N5 Ir1 N3 N4 -47.1(6)
C6 N3 N4 C8 0.3(9)
Ir1 N3 N4 C8 174.1(6)
C6 N3 N4 B1 -174.6(7)
Ir1 N3 N4 B1 -0.8(9)
C24 Ir1 N5 C11 54.9(8)
C27 Ir1 N5 C11 -11(3)
N1 Ir1 N5 C11 147.9(8)
O1 Ir1 N5 C11 -37.6(8)
N3 Ir1 N5 C11 -123.5(8)
C24 Ir1 N5 N6 -129.4(6)
C27 Ir1 N5 N6 164(2)
N1 Ir1 N5 N6 -36.3(6)
O1 Ir1 N5 N6 138.2(6)
N3 Ir1 N5 N6 52.2(6)
C11 N5 N6 C13 2.3(10)
Ir1 N5 N6 C13 -174.5(6)
C11 N5 N6 B1 168.7(8)
Ir1 N5 N6 B1 -8.1(10)
C8 N4 B1 N2 129.6(10)
N3 N4 B1 N2 -56.9(10)
C8 N4 B1 N6 -109.3(10)
N3 N4 B1 N6 64.2(10)
C3 N2 B1 N4 -119.2(11)
N1 N2 B1 N4 58.1(10)
C3 N2 B1 N6 121.0(10)
N1 N2 B1 N6 -61.7(10)
C13 N6 B1 N4 104.6(11)
N5 N6 B1 N4 -58.2(10)
C13 N6 B1 N2 -133.4(10)
N5 N6 B1 N2 63.7(10)
C24 Ir1 O1 C16 35.1(8)
C27 Ir1 O1 C16 -44.3(8)
N1 Ir1 O1 C16 -173.2(18)
N5 Ir1 O1 C16 132.3(8)
N3 Ir1 O1 C16 -144.1(8)
N2 N1 C1 C2 -0.3(11)
Ir1 N1 C1 C2 -179.6(7)
N2 N1 C1 C4 -178.7(9)
Ir1 N1 C1 C4 2.1(15)
N1 C1 C2 C3 0.5(13)
C4 C1 C2 C3 178.7(10)
C1 C2 C3 N2 -0.4(13)
C1 C2 C3 C5 -177.1(12)
N1 N2 C3 C2 0.2(12)
B1 N2 C3 C2 177.7(9)
N1 N2 C3 C5 177.1(10)
B1 N2 C3 C5 -5.5(18)
N4 N3 C6 C7 -1.3(10)
Ir1 N3 C6 C7 -173.2(7)
N4 N3 C6 C9 178.3(8)
Ir1 N3 C6 C9 6.5(14)
N3 C6 C7 C8 1.8(11)
C9 C6 C7 C8 -177.8(9)
N3 N4 C8 C7 0.8(10)
B1 N4 C8 C7 174.8(9)
N3 N4 C8 C10 -177.0(9)
B1 N4 C8 C10 -3.0(16)
C6 C7 C8 N4 -1.6(11)
C6 C7 C8 C10 176.0(10)
N6 N5 C11 C12 -1.2(10)
Ir1 N5 C11 C12 174.8(6)
N6 N5 C11 C14 -176.6(8)
Ir1 N5 C11 C14 -0.5(14)
N5 C11 C12 C13 -0.3(11)
C14 C11 C12 C13 175.0(9)
N5 N6 C13 C12 -2.5(11)
B1 N6 C13 C12 -166.2(9)
N5 N6 C13 C15 179.6(10)
B1 N6 C13 C15 15.8(17)
C11 C12 C13 N6 1.7(11)
C11 C12 C13 C15 179.4(11)
Ir1 O1 C16 C17 179.5(6)
O1 C16 C17 C22 179.5(10)
O1 C16 C17 C18 -1.3(15)
C22 C17 C18 C19 0.1(16)
C16 C17 C18 C19 -179.1(10)
C17 C18 C19 C20 0.3(17)
C23 O2 C20 C21 177.7(12)
C23 O2 C20 C19 -3.7(18)
C18 C19 C20 O2 -179.5(10)
C18 C19 C20 C21 -0.9(18)
O2 C20 C21 C22 179.7(12)
C19 C20 C21 C22 1(2)
C20 C21 C22 C17 -1(2)
C18 C17 C22 C21 0.0(18)
C16 C17 C22 C21 179.3(11)
C27 Ir1 C24 C25 11.3(6)
N1 Ir1 C24 C25 108.0(7)
O1 Ir1 C24 C25 -75.2(6)
N5 Ir1 C24 C25 -161.4(6)
N3 Ir1 C24 C25 -46(9)
C27 Ir1 C24 C28 -167.9(7)
N1 Ir1 C24 C28 -71.2(7)
O1 Ir1 C24 C28 105.6(6)
N5 Ir1 C24 C28 19.4(7)
N3 Ir1 C24 C28 135(9)
C28 C24 C25 C26 171.7(7)
Ir1 C24 C25 C26 -7.5(10)
C28 C24 C25 C30 -2.2(14)
Ir1 C24 C25 C30 178.6(7)
C24 C25 C26 C27 -4.0(11)
C30 C25 C26 C27 170.4(8)
C24 C25 C26 C32 176.3(8)
C30 C25 C26 C32 -9.3(12)
C25 C26 C27 C34 -169.7(8)
C32 C26 C27 C34 10.0(13)
C25 C26 C27 Ir1 13.4(10)
C32 C26 C27 Ir1 -166.8(7)
C24 Ir1 C27 C26 -13.5(6)
N1 Ir1 C27 C26 -105.2(7)
O1 Ir1 C27 C26 80.1(7)
N5 Ir1 C27 C26 54(2)
N3 Ir1 C27 C26 165.0(6)
C24 Ir1 C27 C34 170.2(9)
N1 Ir1 C27 C34 78.5(8)
O1 Ir1 C27 C34 -96.2(8)
N5 Ir1 C27 C34 -122(2)
N3 Ir1 C27 C34 -11.3(9)
C29 O4 C28 O3 1.8(14)
C29 O4 C28 C24 -176.6(9)
C25 C24 C28 O3 -121.5(11)
Ir1 C24 C28 O3 57.7(11)
C25 C24 C28 O4 56.9(11)
Ir1 C24 C28 O4 -124.0(7)
C31 O6 C30 O5 5.5(14)
C31 O6 C30 C25 -176.0(8)
C24 C25 C30 O5 -140.9(11)
C26 C25 C30 O5 45.5(13)
C24 C25 C30 O6 40.7(12)
C26 C25 C30 O6 -132.9(8)
C33 O8 C32 O7 0.7(15)
C33 O8 C32 C26 176.5(10)
C27 C26 C32 O7 -91.2(12)
C25 C26 C32 O7 88.5(11)
C27 C26 C32 O8 93.0(10)
C25 C26 C32 O8 -87.3(10)
C35 O10 C34 O9 -7.0(15)
C35 O10 C34 C27 174.7(10)
C26 C27 C34 O9 -28.8(14)
Ir1 C27 C34 O9 147.4(8)
C26 C27 C34 O10 149.4(9)
Ir1 C27 C34 O10 -34.4(12)
